data_7124199
loop_
_publ_author_name
'Feng, Rui'
'Yang, Wenbang'
'Wang, Wenqing'
'Zhao, Yue'
'Tan, Gengwen'
'Zhang, Li'
'Wang, Xinping'

_publ_section_title
;
 Isolable diboryl radicals acting as highly efficient reaction
 intermediates under mild conditions
;
_journal_name_full 'Chemical Communications'
_journal_paper_doi 10.1039/C9CC06514H
_journal_year 2019
_chemical_formula_sum 'C23 H36 B N O5'
_chemical_formula_weight 417.34
_space_group_crystal_system orthorhombic
_space_group_IT_number 61
_space_group_name_Hall '-P 2ac 2ab'
_space_group_name_H-M_alt 'P b c a'
_symmetry_space_group_name_Hall '-P 2ac 2ab'
_symmetry_space_group_name_H-M 'P b c a'
_atom_sites_solution_hydrogens mixed
_audit_creation_method SHELXL-2018/3
_audit_update_record
;
2019-05-01 deposited with the CCDC.    2019-09-18 downloaded from the CCDC.
;
_cell_angle_alpha 90
_cell_angle_beta 90
_cell_angle_gamma 90
_cell_formula_units_Z 8
_cell_length_a 10.0847(14)
_cell_length_b 15.143(3)
_cell_length_c 31.376(8)
_cell_measurement_reflns_used 9961
_cell_measurement_temperature 193(2)
_cell_measurement_theta_max 49.24
_cell_measurement_theta_min 2.45
_cell_volume 4791.5(17)
_computing_structure_refinement 'SHELXL-2018/3 (Sheldrick, 2018)'
_computing_structure_solution 'SHELXT 2014/5 (Sheldrick, 2014)'
_diffrn_ambient_temperature 193(2)
_diffrn_measured_fraction_theta_full 0.996
_diffrn_measured_fraction_theta_max 0.996
_diffrn_measurement_device_type 'Bruker D8 Venture'
_diffrn_radiation_type GaK\a
_diffrn_radiation_wavelength 1.34139
_diffrn_reflns_av_R_equivalents 0.1014
_diffrn_reflns_av_unetI/netI 0.0547
_diffrn_reflns_Laue_measured_fraction_full 0.996
_diffrn_reflns_Laue_measured_fraction_max 0.996
_diffrn_reflns_limit_h_max 8
_diffrn_reflns_limit_h_min -12
_diffrn_reflns_limit_k_max 18
_diffrn_reflns_limit_k_min -16
_diffrn_reflns_limit_l_max 37
_diffrn_reflns_limit_l_min -37
_diffrn_reflns_number 43613
_diffrn_reflns_point_group_measured_fraction_full 0.996
_diffrn_reflns_point_group_measured_fraction_max 0.996
_diffrn_reflns_theta_full 53.000
_diffrn_reflns_theta_max 53.000
_diffrn_reflns_theta_min 4.535
_exptl_absorpt_coefficient_mu 0.407
_exptl_absorpt_correction_T_max 0.2690
_exptl_absorpt_correction_T_min 0.2346
_exptl_absorpt_process_details
;
 SADABS 2016/2: Krause, L., Herbst-Irmer, R., Sheldrick G.M. & Stalke D.,
 J. Appl. Cryst. 48 (2015) 3-10
;
_exptl_crystal_colour colorless
_exptl_crystal_density_diffrn 1.157
_exptl_crystal_description needle
_exptl_crystal_F_000 1808
_exptl_crystal_size_max 0.12
_exptl_crystal_size_mid 0.08
_exptl_crystal_size_min 0.05
_refine_diff_density_max 0.370
_refine_diff_density_min -0.258
_refine_diff_density_rms 0.054
_refine_ls_extinction_coef 0.0047(3)
_refine_ls_extinction_expression Fc^*^=kFc[1+0.001xFc^2^\l^3^/sin(2\q)]^-1/4^
_refine_ls_extinction_method 'SHELXL-2018/3 (Sheldrick 2018)'
_refine_ls_goodness_of_fit_ref 1.121
_refine_ls_hydrogen_treatment constr
_refine_ls_matrix_type full
_refine_ls_number_parameters 304
_refine_ls_number_reflns 4199
_refine_ls_number_restraints 39
_refine_ls_restrained_S_all 1.135
_refine_ls_R_factor_all 0.1210
_refine_ls_R_factor_gt 0.0772
_refine_ls_shift/su_max 0.000
_refine_ls_shift/su_mean 0.000
_refine_ls_structure_factor_coef Fsqd
_refine_ls_weighting_details 'w=1/[\s^2^(Fo^2^)+6.0000P] where P=(Fo^2^+2Fc^2^)/3'
_refine_ls_weighting_scheme calc
_refine_ls_wR_factor_gt 0.1450
_refine_ls_wR_factor_ref 0.1680
_reflns_Friedel_coverage 0.000
_reflns_number_gt 2592
_reflns_number_total 4199
_reflns_threshold_expression 'I > 2\s(I)'
_cod_data_source_file c9cc06514h2.cif
_cod_data_source_block 6
_cod_original_cell_volume 4791.4(16)
_cod_database_code 7124199
_shelx_shelxl_version_number 2018/3
_shelx_space_group_comment
;
The symmetry employed for this shelxl refinement is uniquely defined
by the following loop, which should always be used as a source of
symmetry information in preference to the above space-group names.
They are only intended as comments.
;

loop_
_space_group_symop_operation_xyz
'x, y, z'
'-x+1/2, -y, z+1/2'
'-x, y+1/2, -z+1/2'
'x+1/2, -y+1/2, -z'
'-x, -y, -z'
'x-1/2, y, -z-1/2'
'x, -y-1/2, z-1/2'
'-x-1/2, y-1/2, z'

loop_
_atom_site_label
_atom_site_type_symbol
_atom_site_fract_x
_atom_site_fract_y
_atom_site_fract_z
_atom_site_U_iso_or_equiv
_atom_site_adp_type
_atom_site_occupancy
_atom_site_site_symmetry_order
_atom_site_calc_flag
_atom_site_refinement_flags_posn
_atom_site_refinement_flags_adp
_atom_site_refinement_flags_occupancy
_atom_site_disorder_assembly
_atom_site_disorder_group
C1 C 0.5166(7) 0.7198(5) 0.2300(2) 0.082(2) Uani 0.6 1 d . U P A 1
H1A H 0.479139 0.667824 0.215753 0.122 Uiso 0.6 1 calc R U P A 1
H1B H 0.451121 0.767571 0.229997 0.122 Uiso 0.6 1 calc R U P A 1
H1C H 0.596319 0.739055 0.214696 0.122 Uiso 0.6 1 calc R U P A 1
C2 C 0.6130(9) 0.7605(6) 0.3067(3) 0.095(3) Uani 0.6 1 d . U P A 1
H2A H 0.694301 0.783700 0.293825 0.142 Uiso 0.6 1 calc R U P A 1
H2B H 0.549602 0.808766 0.310918 0.142 Uiso 0.6 1 calc R U P A 1
H2C H 0.633967 0.733509 0.334306 0.142 Uiso 0.6 1 calc R U P A 1
C6 C 0.6971(18) 0.4620(10) 0.2871(5) 0.109(5) Uani 0.4 1 d . U P B 1
H6A H 0.773248 0.464115 0.267684 0.164 Uiso 0.4 1 calc R U P B 1
H6B H 0.717238 0.422724 0.311025 0.164 Uiso 0.4 1 calc R U P B 1
H6C H 0.619390 0.439615 0.271705 0.164 Uiso 0.4 1 calc R U P B 1
C7 C 0.7876(9) 0.5796(8) 0.3303(3) 0.113(3) Uani 0.6 1 d . U P B 1
H7A H 0.865490 0.586174 0.311901 0.170 Uiso 0.6 1 calc R U P B 1
H7B H 0.769334 0.635835 0.344641 0.170 Uiso 0.6 1 calc R U P B 1
H7C H 0.804926 0.533896 0.351726 0.170 Uiso 0.6 1 calc R U P B 1
C3 C 0.5554(3) 0.6946(3) 0.27884(14) 0.0729(12) Uani 1 1 d D . . . .
C4 C 0.6423(4) 0.6174(3) 0.26866(13) 0.0880(13) Uani 1 1 d . . . . .
H4A H 0.601675 0.584827 0.244613 0.106 Uiso 1 1 calc DR U . . .
H4B H 0.728730 0.640364 0.258583 0.106 Uiso 1 1 calc R U . . .
C5 C 0.6685(5) 0.5532(3) 0.30352(14) 0.0936(16) Uani 1 1 d . . . . .
C8 C 0.2352(3) 0.4506(2) 0.37555(10) 0.0512(8) Uani 1 1 d . . . . .
C9 C 0.2370(3) 0.3848(2) 0.41199(10) 0.0534(8) Uani 1 1 d . . . . .
H9A H 0.160694 0.344192 0.408864 0.064 Uiso 1 1 calc R U . . .
H9B H 0.319050 0.349061 0.410093 0.064 Uiso 1 1 calc R U . . .
C10 C 0.2308(3) 0.4277(2) 0.45542(10) 0.0526(8) Uani 1 1 d . . . . .
H10 H 0.143261 0.457402 0.459794 0.063 Uiso 1 1 calc R U . . .
C11 C 0.3429(3) 0.4930(2) 0.46013(10) 0.0550(9) Uani 1 1 d . . . . .
H11A H 0.428345 0.460829 0.459356 0.066 Uiso 1 1 calc R U . . .
H11B H 0.335797 0.522397 0.488224 0.066 Uiso 1 1 calc R U . . .
C12 C 0.3425(3) 0.5633(2) 0.42506(10) 0.0525(8) Uani 1 1 d . . . . .
C13 C 0.2741(4) 0.4020(3) 0.33460(11) 0.0745(11) Uani 1 1 d . . . . .
H13A H 0.266516 0.442254 0.310280 0.112 Uiso 1 1 calc R U . . .
H13B H 0.214975 0.351385 0.330373 0.112 Uiso 1 1 calc R U . . .
H13C H 0.365861 0.381135 0.336960 0.112 Uiso 1 1 calc R U . . .
C14 C 0.0957(3) 0.4900(3) 0.36949(13) 0.0753(12) Uani 1 1 d . . . . .
H14A H 0.061149 0.509687 0.397090 0.113 Uiso 1 1 calc R U . . .
H14B H 0.036597 0.444882 0.357580 0.113 Uiso 1 1 calc R U . . .
H14C H 0.100449 0.540327 0.349937 0.113 Uiso 1 1 calc R U . . .
C15 C 0.4738(4) 0.6135(2) 0.42789(12) 0.0704(11) Uani 1 1 d . . . . .
H15A H 0.547160 0.573475 0.421045 0.106 Uiso 1 1 calc R U . . .
H15B H 0.485382 0.636498 0.456852 0.106 Uiso 1 1 calc R U . . .
H15C H 0.473105 0.662692 0.407596 0.106 Uiso 1 1 calc R U . . .
C16 C 0.2284(4) 0.6295(2) 0.43082(13) 0.0746(11) Uani 1 1 d . . . . .
H16A H 0.212930 0.660740 0.403925 0.112 Uiso 1 1 calc R U . . .
H16B H 0.251870 0.672142 0.453064 0.112 Uiso 1 1 calc R U . . .
H16C H 0.147771 0.597782 0.439134 0.112 Uiso 1 1 calc R U . . .
C17 C 0.1795(4) 0.3548(2) 0.52152(12) 0.0601(9) Uani 1 1 d . . . . .
C18 C 0.2010(4) 0.2715(3) 0.54552(12) 0.0661(10) Uani 1 1 d . . . . .
C19 C 0.3039(5) 0.2148(3) 0.53546(13) 0.0776(12) Uani 1 1 d . . . . .
H19 H 0.365769 0.231349 0.514060 0.093 Uiso 1 1 calc R U . . .
C20 C 0.3184(6) 0.1352(3) 0.55578(17) 0.1070(18) Uani 1 1 d . . . . .
H20 H 0.390796 0.097337 0.549269 0.128 Uiso 1 1 calc R U . . .
C21 C 0.2285(7) 0.1122(4) 0.5849(2) 0.125(2) Uani 1 1 d . . . . .
H21 H 0.237109 0.055710 0.597768 0.150 Uiso 1 1 calc R U . . .
C22 C 0.1260(6) 0.1636(5) 0.59727(19) 0.137(3) Uani 1 1 d . . . . .
H22 H 0.064944 0.144592 0.618426 0.165 Uiso 1 1 calc R U . . .
C23 C 0.1131(4) 0.2492(4) 0.57687(15) 0.115(2) Uani 1 1 d . . . . .
H23 H 0.044942 0.288945 0.585155 0.138 Uiso 1 1 calc R U . . .
B1 B 0.4469(4) 0.5942(3) 0.32709(12) 0.0502(9) Uani 1 1 d . . . . .
C1A C 0.504(3) 0.7616(12) 0.2477(6) 0.070(4) Uiso 0.2 1 d D U P A 2
H1AA H 0.588426 0.784632 0.236972 0.105 Uiso 0.2 1 d R U P A 2
H1AB H 0.490908 0.701262 0.237260 0.105 Uiso 0.2 1 d DR U P A 2
H1AC H 0.431270 0.799191 0.237788 0.105 Uiso 0.2 1 d R U P A 2
C2A C 0.590660 0.785140 0.290190 0.133 Uiso 0.2 1 d . . P A 2
H2AA H 0.561930 0.824760 0.268160 0.199 Uiso 0.2 1 d R U P A 2
H2AB H 0.548230 0.800600 0.316540 0.199 Uiso 0.2 1 d R U P A 2
H2AC H 0.685080 0.789500 0.293460 0.199 Uiso 0.2 1 d R U P A 2
C6A C 0.7562(15) 0.4767(11) 0.3007(5) 0.064(4) Uiso 0.3 1 d . . P B 2
H6AA H 0.830303 0.489614 0.281505 0.096 Uiso 0.3 1 d R U P B 2
H6AB H 0.790747 0.460219 0.328820 0.096 Uiso 0.3 1 d R U P B 2
H6AC H 0.703766 0.427824 0.289127 0.096 Uiso 0.3 1 d R U P B 2
C7A C 0.776(2) 0.6175(13) 0.3438(7) 0.050(5) Uiso 0.2 1 d . . P B 2
H7AA H 0.861867 0.632304 0.331100 0.075 Uiso 0.2 1 d R U P B 2
H7AB H 0.728443 0.672018 0.350977 0.075 Uiso 0.2 1 d R U P B 2
H7AC H 0.789877 0.582657 0.369727 0.075 Uiso 0.2 1 d R U P B 2
C1B C 0.518(3) 0.7670(17) 0.2536(8) 0.071(4) Uiso 0.2 1 d . U P A 3
H1BA H 0.598093 0.789803 0.239418 0.107 Uiso 0.2 1 d R U P A 3
H1BB H 0.462222 0.737074 0.232580 0.107 Uiso 0.2 1 d R U P A 3
H1BC H 0.469298 0.816078 0.266381 0.107 Uiso 0.2 1 d R U P A 3
C2B C 0.637(3) 0.7444(18) 0.3231(7) 0.059(6) Uiso 0.2 1 d . . P A 3
H2BA H 0.660599 0.699663 0.344377 0.089 Uiso 0.2 1 d R U P A 3
H2BB H 0.717489 0.774320 0.313250 0.089 Uiso 0.2 1 d R U P A 3
H2BC H 0.576890 0.787750 0.335995 0.089 Uiso 0.2 1 d R U P A 3
C6B C 0.6177(16) 0.4542(10) 0.2735(5) 0.081(4) Uiso 0.3 1 d . . P B 3
H6BA H 0.529107 0.461930 0.261206 0.121 Uiso 0.3 1 d R U P B 3
H6BB H 0.681715 0.443001 0.250617 0.121 Uiso 0.3 1 d R U P B 3
H6BC H 0.616944 0.404091 0.293226 0.121 Uiso 0.3 1 d R U P B 3
C7B C 0.7761(16) 0.5261(12) 0.3147(5) 0.036(4) Uiso 0.2 1 d . . P B 3
H7BA H 0.841467 0.537627 0.292326 0.053 Uiso 0.2 1 d R U P B 3
H7BB H 0.801482 0.557762 0.340720 0.053 Uiso 0.2 1 d R U P B 3
H7BC H 0.772750 0.462538 0.320617 0.053 Uiso 0.2 1 d R U P B 3
N1 N 0.3437(2) 0.51445(16) 0.38413(8) 0.0459(6) Uani 1 1 d . . . . .
O1 O 0.4361(2) 0.66241(17) 0.29914(8) 0.0745(8) Uani 1 1 d . . . . .
O2 O 0.5562(2) 0.54412(14) 0.33150(7) 0.0568(6) Uani 1 1 d . . . . .
O3 O 0.3344(2) 0.58184(14) 0.35073(7) 0.0563(6) Uani 1 1 d . . . . .
O4 O 0.2488(2) 0.35613(15) 0.48595(7) 0.0631(7) Uani 1 1 d . . . . .
O5 O 0.1080(3) 0.4143(2) 0.53208(10) 0.1040(11) Uani 1 1 d . . . . .

loop_
_atom_site_aniso_label
_atom_site_aniso_U_11
_atom_site_aniso_U_22
_atom_site_aniso_U_33
_atom_site_aniso_U_23
_atom_site_aniso_U_13
_atom_site_aniso_U_12
C1 0.078(4) 0.090(4) 0.077(4) 0.038(4) -0.001(3) -0.011(3)
C2 0.075(5) 0.087(5) 0.122(7) 0.002(6) 0.002(5) -0.025(4)
C6 0.117(9) 0.106(8) 0.105(8) -0.025(7) 0.026(7) 0.021(7)
C7 0.071(5) 0.147(8) 0.122(7) 0.045(7) 0.001(5) 0.018(6)
C3 0.0449(19) 0.075(3) 0.099(3) 0.034(2) -0.005(2) -0.0102(19)
C4 0.090(3) 0.100(3) 0.074(3) 0.023(3) 0.022(2) -0.011(3)
C5 0.102(3) 0.089(3) 0.089(3) 0.035(3) 0.054(3) 0.038(3)
C8 0.0463(18) 0.0530(19) 0.054(2) 0.0022(16) -0.0084(15) -0.0084(15)
C9 0.0521(19) 0.0495(19) 0.059(2) 0.0023(17) -0.0037(16) -0.0094(15)
C10 0.055(2) 0.0470(18) 0.055(2) 0.0118(16) 0.0026(16) 0.0048(16)
C11 0.060(2) 0.059(2) 0.0464(19) 0.0003(16) 0.0008(16) -0.0038(17)
C12 0.0547(19) 0.0480(19) 0.055(2) -0.0021(16) 0.0031(16) -0.0041(16)
C13 0.083(3) 0.086(3) 0.054(2) -0.008(2) -0.010(2) -0.020(2)
C14 0.047(2) 0.086(3) 0.093(3) 0.026(2) -0.0184(19) -0.0100(19)
C15 0.075(2) 0.070(2) 0.067(2) -0.007(2) -0.001(2) -0.025(2)
C16 0.081(3) 0.054(2) 0.089(3) 0.003(2) 0.022(2) 0.010(2)
C17 0.056(2) 0.061(2) 0.064(2) 0.0131(19) 0.0064(18) -0.0047(18)
C18 0.060(2) 0.075(3) 0.064(2) 0.020(2) -0.0151(19) -0.026(2)
C19 0.100(3) 0.061(2) 0.071(3) 0.008(2) -0.030(2) -0.006(2)
C20 0.144(5) 0.071(3) 0.106(4) 0.024(3) -0.050(4) -0.008(3)
C21 0.124(5) 0.119(5) 0.132(5) 0.054(4) -0.066(4) -0.063(4)
C22 0.076(3) 0.211(7) 0.125(5) 0.099(5) -0.030(3) -0.064(4)
C23 0.067(3) 0.171(5) 0.109(4) 0.083(4) -0.012(3) -0.025(3)
B1 0.048(2) 0.052(2) 0.050(2) 0.0098(19) -0.0072(18) -0.0071(18)
N1 0.0454(14) 0.0466(15) 0.0458(15) 0.0082(13) -0.0045(12) -0.0038(12)
O1 0.0447(13) 0.0862(18) 0.0925(19) 0.0460(15) -0.0045(12) -0.0070(12)
O2 0.0540(13) 0.0599(14) 0.0565(14) 0.0116(12) 0.0124(11) 0.0086(11)
O3 0.0464(12) 0.0608(14) 0.0616(15) 0.0221(12) -0.0024(11) -0.0006(11)
O4 0.0701(15) 0.0591(14) 0.0602(15) 0.0188(12) 0.0104(13) 0.0098(12)
O5 0.115(2) 0.102(2) 0.095(2) 0.0315(19) 0.0488(19) 0.037(2)

loop_
_atom_type_symbol
_atom_type_description
_atom_type_scat_dispersion_real
_atom_type_scat_dispersion_imag
_atom_type_scat_source
C C 0.0137 0.0067 'International Tables Vol C Tables 4.2.6.8 and 6.1.1.4'
H H 0.0000 0.0000 'International Tables Vol C Tables 4.2.6.8 and 6.1.1.4'
B B 0.0070 0.0029 'International Tables Vol C Tables 4.2.6.8 and 6.1.1.4'
N N 0.0241 0.0134 'International Tables Vol C Tables 4.2.6.8 and 6.1.1.4'
O O 0.0389 0.0241 'International Tables Vol C Tables 4.2.6.8 and 6.1.1.4'

loop_
_geom_angle_atom_site_label_1
_geom_angle_atom_site_label_2
_geom_angle_atom_site_label_3
_geom_angle
C3 C1 H1A 109.5
C3 C1 H1B 109.5
H1A C1 H1B 109.5
C3 C1 H1C 109.5
H1A C1 H1C 109.5
H1B C1 H1C 109.5
C3 C2 H2A 109.5
C3 C2 H2B 109.5
H2A C2 H2B 109.5
C3 C2 H2C 109.5
H2A C2 H2C 109.5
H2B C2 H2C 109.5
C5 C6 H6A 109.5
C5 C6 H6B 109.5
H6A C6 H6B 109.5
C5 C6 H6C 109.5
H6A C6 H6C 109.5
H6B C6 H6C 109.5
C5 C7 H7A 109.5
C5 C7 H7B 109.5
H7A C7 H7B 109.5
C5 C7 H7C 109.5
H7A C7 H7C 109.5
H7B C7 H7C 109.5
C2 C3 O1 107.5(5)
O1 C3 C2A 114.3(3)
O1 C3 C1B 107.0(13)
C2 C3 C4 115.6(5)
O1 C3 C4 108.5(3)
C2A C3 C4 130.0(3)
C1B C3 C4 130.2(12)
C2 C3 C1 120.3(5)
O1 C3 C1 107.1(4)
C4 C3 C1 97.0(4)
O1 C3 C1A 103.2(12)
C2A C3 C1A 66.9(11)
C4 C3 C1A 126.3(6)
O1 C3 C2B 100.6(9)
C1B C3 C2B 103.5(15)
C4 C3 C2B 103.1(9)
C5 C4 C3 117.3(3)
C5 C4 H4A 108.0
C3 C4 H4A 108.0
C5 C4 H4B 108.0
C3 C4 H4B 108.0
H4A C4 H4B 107.2
C7B C5 O2 119.7(8)
O2 C5 C6A 116.0(7)
C7B C5 C4 126.4(9)
O2 C5 C4 111.8(3)
C6A C5 C4 125.6(7)
O2 C5 C6 105.9(7)
C4 C5 C6 112.4(7)
O2 C5 C7 108.0(5)
C4 C5 C7 112.0(5)
C6 C5 C7 106.3(9)
C7B C5 C6B 97.0(10)
O2 C5 C6B 90.9(6)
C4 C5 C6B 96.1(6)
O2 C5 C7A 95.2(7)
C6A C5 C7A 95.7(10)
C4 C5 C7A 104.6(7)
N1 C8 C9 106.4(2)
N1 C8 C13 106.0(3)
C9 C8 C13 108.2(3)
N1 C8 C14 116.4(3)
C9 C8 C14 111.0(3)
C13 C8 C14 108.5(3)
C10 C9 C8 113.3(3)
C10 C9 H9A 108.9
C8 C9 H9A 108.9
C10 C9 H9B 108.9
C8 C9 H9B 108.9
H9A C9 H9B 107.7
O4 C10 C11 109.3(3)
O4 C10 C9 105.5(2)
C11 C10 C9 109.8(3)
O4 C10 H10 110.7
C11 C10 H10 110.7
C9 C10 H10 110.7
C10 C11 C12 112.5(3)
C10 C11 H11A 109.1
C12 C11 H11A 109.1
C10 C11 H11B 109.1
C12 C11 H11B 109.1
H11A C11 H11B 107.8
N1 C12 C15 106.9(3)
N1 C12 C11 106.0(2)
C15 C12 C11 107.5(3)
N1 C12 C16 115.7(3)
C15 C12 C16 108.5(3)
C11 C12 C16 111.8(3)
C8 C13 H13A 109.5
C8 C13 H13B 109.5
H13A C13 H13B 109.5
C8 C13 H13C 109.5
H13A C13 H13C 109.5
H13B C13 H13C 109.5
C8 C14 H14A 109.5
C8 C14 H14B 109.5
H14A C14 H14B 109.5
C8 C14 H14C 109.5
H14A C14 H14C 109.5
H14B C14 H14C 109.5
C12 C15 H15A 109.5
C12 C15 H15B 109.5
H15A C15 H15B 109.5
C12 C15 H15C 109.5
H15A C15 H15C 109.5
H15B C15 H15C 109.5
C12 C16 H16A 109.5
C12 C16 H16B 109.5
H16A C16 H16B 109.5
C12 C16 H16C 109.5
H16A C16 H16C 109.5
H16B C16 H16C 109.5
O5 C17 O4 122.8(3)
O5 C17 C18 125.8(4)
O4 C17 C18 111.4(3)
C23 C18 C19 119.8(4)
C23 C18 C17 118.7(4)
C19 C18 C17 121.4(3)
C20 C19 C18 121.3(5)
C20 C19 H19 119.4
C18 C19 H19 119.4
C21 C20 C19 118.4(6)
C21 C20 H20 120.8
C19 C20 H20 120.8
C20 C21 C22 124.5(6)
C20 C21 H21 117.7
C22 C21 H21 117.7
C21 C22 C23 117.1(5)
C21 C22 H22 121.4
C23 C22 H22 121.4
C18 C23 C22 118.7(5)
C18 C23 H23 120.6
C22 C23 H23 120.6
O2 B1 O1 124.1(3)
O2 B1 O3 123.1(3)
O1 B1 O3 112.8(3)
C3 C1A H1AA 99.5
C3 C1A H1AB 68.6
H1AA C1A H1AB 109.5
C3 C1A H1AC 149.2
H1AA C1A H1AC 109.5
H1AB C1A H1AC 109.5
C3 C2A H2AA 109.7
C3 C2A H2AB 109.3
H2AA C2A H2AB 109.5
C3 C2A H2AC 109.4
H2AA C2A H2AC 109.5
H2AB C2A H2AC 109.5
C5 C6A H6AA 109.9
C5 C6A H6AB 111.3
H6AA C6A H6AB 109.5
C5 C6A H6AC 107.1
H6AA C6A H6AC 109.5
H6AB C6A H6AC 109.5
C5 C7A H7AA 110.2
C5 C7A H7AB 107.6
H7AA C7A H7AB 109.5
C5 C7A H7AC 110.6
H7AA C7A H7AC 109.5
H7AB C7A H7AC 109.5
C3 C1B H1BA 108.3
C3 C1B H1BB 99.9
H1BA C1B H1BB 109.5
C3 C1B H1BC 119.6
H1BA C1B H1BC 109.5
H1BB C1B H1BC 109.5
C3 C2B H2BA 110.5
C3 C2B H2BB 109.3
H2BA C2B H2BB 109.5
C3 C2B H2BC 108.6
H2BA C2B H2BC 109.5
H2BB C2B H2BC 109.5
C5 C6B H6BA 111.0
C5 C6B H6BB 109.4
H6BA C6B H6BB 109.5
C5 C6B H6BC 108.0
H6BA C6B H6BC 109.5
H6BB C6B H6BC 109.5
C5 C7B H7BA 109.5
C5 C7B H7BB 108.0
H7BA C7B H7BB 109.5
C5 C7B H7BC 110.9
H7BA C7B H7BC 109.5
H7BB C7B H7BC 109.5
O3 N1 C12 105.8(2)
O3 N1 C8 106.0(2)
C12 N1 C8 118.4(2)
B1 O1 C3 118.3(3)
B1 O2 C5 121.9(3)
B1 O3 N1 115.5(2)
C17 O4 C10 120.2(3)

loop_
_geom_bond_atom_site_label_1
_geom_bond_atom_site_label_2
_geom_bond_distance
C1 C3 1.628(7)
C1 H1A 0.9800
C1 H1B 0.9800
C1 H1C 0.9800
C2 C3 1.448(10)
C2 H2A 0.9800
C2 H2B 0.9800
C2 H2C 0.9800
C6 C5 1.502(14)
C6 H6A 0.9800
C6 H6B 0.9800
C6 H6C 0.9800
C7 C5 1.520(11)
C7 H7A 0.9800
C7 H7B 0.9800
C7 H7C 0.9800
C3 O1 1.446(4)
C3 C2A 1.460(4)
C3 C1B 1.40(2)
C3 C4 1.497(5)
C3 C1A 1.499(9)
C3 C2B 1.78(2)
C4 C5 1.487(5)
C4 H4A 0.9900
C4 H4B 0.9900
C5 C7B 1.212(16)
C5 O2 1.440(4)
C5 C6A 1.460(16)
C5 C6B 1.843(16)
C5 C7A 1.93(2)
C8 N1 1.484(4)
C8 C9 1.517(4)
C8 C13 1.532(5)
C8 C14 1.540(4)
C9 C10 1.511(4)
C9 H9A 0.9900
C9 H9B 0.9900
C10 O4 1.458(3)
C10 C11 1.509(4)
C10 H10 1.0000
C11 C12 1.531(4)
C11 H11A 0.9900
C11 H11B 0.9900
C12 N1 1.482(4)
C12 C15 1.530(4)
C12 C16 1.536(4)
C13 H13A 0.9800
C13 H13B 0.9800
C13 H13C 0.9800
C14 H14A 0.9800
C14 H14B 0.9800
C14 H14C 0.9800
C15 H15A 0.9800
C15 H15B 0.9800
C15 H15C 0.9800
C16 H16A 0.9800
C16 H16B 0.9800
C16 H16C 0.9800
C17 O5 1.201(4)
C17 O4 1.316(4)
C17 C18 1.485(5)
C18 C23 1.366(5)
C18 C19 1.384(5)
C19 C20 1.372(5)
C19 H19 0.9500
C20 C21 1.332(7)
C20 H20 0.9500
C21 C22 1.353(8)
C21 H21 0.9500
C22 C23 1.451(7)
C22 H22 0.9500
C23 H23 0.9500
B1 O2 1.345(4)
B1 O1 1.359(4)
B1 O3 1.369(4)
C1A H1AA 0.9800
C1A H1AB 0.9800
C1A H1AC 0.9800
C2A H2AA 0.9600
C2A H2AB 0.9599
C2A H2AC 0.9600
C6A H6AA 0.9800
C6A H6AB 0.9800
C6A H6AC 0.9800
C7A H7AA 0.9800
C7A H7AB 0.9800
C7A H7AC 0.9800
C1B H1BA 0.9800
C1B H1BB 0.9800
C1B H1BC 0.9800
C2B H2BA 0.9800
C2B H2BB 0.9800
C2B H2BC 0.9800
C6B H6BA 0.9800
C6B H6BB 0.9800
C6B H6BC 0.9800
C7B H7BA 0.9800
C7B H7BB 0.9800
C7B H7BC 0.9800
N1 O3 1.466(3)
